data_7712529
loop_
_publ_author_name
'Labrecque, Jordan'
'Cho, Yae-In'
'McIntosh, Daniel K.'
'Agboola, Faridat'
'Rose, Michael J.'

_publ_section_title
;
 Distal scaffold flexibility accelerates ligand substitution kinetics in
 manganese(I) tricarbonyls: flexible thianthrene <i>versus</i> rigid
 anthracene scaffolds.
;
_journal_name_full 'Dalton transactions (Cambridge, England : 2003)'
_journal_paper_doi 10.1039/d2dt04048d
_journal_year 2023
_chemical_formula_moiety 'C25 H14 Br Mn N2 O3 S2, C4 H8 O'
_chemical_formula_sum 'C29 H22 Br Mn N2 O4 S2'
_chemical_formula_weight 661.45
_chemical_name_systematic (thianth-py2)Mn(CO)3Br
_space_group_crystal_system triclinic
_space_group_IT_number 2
_space_group_name_Hall '-P 1'
_space_group_name_H-M_alt 'P -1'
_atom_sites_solution_hydrogens geom
_atom_sites_solution_primary dual
_audit_creation_date 2021-12-18
_audit_creation_method
;
Olex2 1.3
(compiled 2020.11.12 svn.r5f609507 for OlexSys, GUI svn.r6408)
;
_audit_update_record
;
2022-06-23 deposited with the CCDC.	2023-02-23 downloaded from the CCDC.
;
_cell_angle_alpha 74.444(2)
_cell_angle_beta 80.984(2)
_cell_angle_gamma 76.153(2)
_cell_formula_units_Z 2
_cell_length_a 8.7988(2)
_cell_length_b 9.5552(3)
_cell_length_c 17.5608(4)
_cell_measurement_reflns_used 9511
_cell_measurement_temperature 100.15
_cell_measurement_theta_max 27.5140
_cell_measurement_theta_min 2.2290
_cell_volume 1374.22(6)
_computing_cell_refinement 'CrysAlisPro 1.171.39.46 (Rigaku OD, 2018)'
_computing_data_collection 'CrysAlisPro 1.171.39.46 (Rigaku OD, 2018)'
_computing_data_reduction 'CrysAlisPro 1.171.39.46 (Rigaku OD, 2018)'
_computing_molecular_graphics 'Olex2 1.3 (Dolomanov et al., 2009)'
_computing_publication_material 'Olex2 1.3 (Dolomanov et al., 2009)'
_computing_structure_refinement 'SHELXL 2018/3 (Sheldrick, 2015)'
_computing_structure_solution 'SHELXT  (Sheldrick, 2015)'
_diffrn_ambient_temperature 100.15
_diffrn_detector 'CCD plate'
_diffrn_measured_fraction_theta_full 1.000
_diffrn_measured_fraction_theta_max 0.997
_diffrn_measurement_details
;
List of Runs (angles in degrees, time in seconds):

  # Type    Start    End  Width  t~exp~   \w     \q     \k     \f   Frames
#--------------------------------------------------------------------------
  1  \w   -110.00  24.00   0.50   45.00    --  -20.00 -60.00 240.00  268
  2  \w   -110.00  24.00   0.50   45.00    --  -20.00 -60.00 120.00  268
  3  \w   -110.00  70.00   0.50   45.00    --  -20.00   0.00   0.00  360
  4  \w    -50.00  70.00   0.50   45.00    --  -20.00  60.00  60.00  240
  5  \w    -50.00  70.00   0.50   45.00    --  -20.00  60.00 180.00  240
  6  \w    -50.00  62.50   0.50   45.00    --  -20.00  60.00 360.00  225
;
_diffrn_measurement_device 'Rigaku AFC-12 with a Satrun S2 CCD'
_diffrn_measurement_device_type 'dtrek-CrysAlisPro-abstract goniometer imported rigaku-d*trek images'
_diffrn_measurement_method '\w scans'
_diffrn_orient_matrix_type 'CrysAlisPro convention (1999,Acta A55,543-557)'
_diffrn_orient_matrix_UB_11 -0.0758104000
_diffrn_orient_matrix_UB_12 -0.0013769000
_diffrn_orient_matrix_UB_13 0.0207245000
_diffrn_orient_matrix_UB_21 0.0286864000
_diffrn_orient_matrix_UB_22 -0.0724449000
_diffrn_orient_matrix_UB_23 0.0228589000
_diffrn_orient_matrix_UB_31 0.0197834000
_diffrn_orient_matrix_UB_32 0.0308868000
_diffrn_orient_matrix_UB_33 0.0286918000
_diffrn_radiation_monochromator graphite
_diffrn_radiation_probe x-ray
_diffrn_radiation_type 'Mo K\a'
_diffrn_radiation_wavelength 0.71073
_diffrn_reflns_av_R_equivalents 0.0723
_diffrn_reflns_av_unetI/netI 0.0785
_diffrn_reflns_Laue_measured_fraction_full 1.000
_diffrn_reflns_Laue_measured_fraction_max 0.997
_diffrn_reflns_limit_h_max 11
_diffrn_reflns_limit_h_min -11
_diffrn_reflns_limit_k_max 12
_diffrn_reflns_limit_k_min -12
_diffrn_reflns_limit_l_max 22
_diffrn_reflns_limit_l_min -22
_diffrn_reflns_number 25797
_diffrn_reflns_point_group_measured_fraction_full 1.000
_diffrn_reflns_point_group_measured_fraction_max 0.997
_diffrn_reflns_theta_full 25.242
_diffrn_reflns_theta_max 27.484
_diffrn_reflns_theta_min 2.262
_diffrn_source 'fine-focus sealed X-ray tube'
_diffrn_source_type 'Enhance (Mo) X-ray Source'
_exptl_absorpt_coefficient_mu 2.125
_exptl_absorpt_correction_T_max 1.00000
_exptl_absorpt_correction_T_min 0.87408
_exptl_absorpt_correction_type multi-scan
_exptl_absorpt_process_details
;
CrysAlisPro 1.171.39.46 (Rigaku Oxford Diffraction, 2018)
Empirical absorption correction using spherical harmonics,
 implemented in SCALE3 ABSPACK scaling algorithm.
;
_exptl_crystal_colour 'clear red'
_exptl_crystal_colour_lustre clear
_exptl_crystal_colour_primary red
_exptl_crystal_density_diffrn 1.599
_exptl_crystal_description plate
_exptl_crystal_F_000 668
_exptl_crystal_recrystallization_method 'vapor diffusion'
_exptl_crystal_size_max 0.12
_exptl_crystal_size_mid 0.08
_exptl_crystal_size_min 0.04
_refine_diff_density_max 1.028
_refine_diff_density_min -0.708
_refine_diff_density_rms 0.111
_refine_ls_extinction_method none
_refine_ls_goodness_of_fit_ref 1.130
_refine_ls_hydrogen_treatment constr
_refine_ls_matrix_type full
_refine_ls_number_parameters 407
_refine_ls_number_reflns 6305
_refine_ls_number_restraints 430
_refine_ls_restrained_S_all 1.109
_refine_ls_R_factor_all 0.1048
_refine_ls_R_factor_gt 0.0716
_refine_ls_shift/su_max 0.035
_refine_ls_shift/su_mean 0.001
_refine_ls_structure_factor_coef Fsqd
_refine_ls_weighting_details 'w=1/[\s^2^(Fo^2^)+(0.0221P)^2^+5.9643P] where P=(Fo^2^+2Fc^2^)/3'
_refine_ls_weighting_scheme calc
_refine_ls_wR_factor_gt 0.1257
_refine_ls_wR_factor_ref 0.1357
_reflns_Friedel_coverage 0.000
_reflns_number_gt 4687
_reflns_number_total 6305
_reflns_threshold_expression 'I > 2\s(I)'
_cod_data_source_file d2dt04048d2.cif
_cod_data_source_block thian_mnn2
_cod_database_code 7712529
_shelx_shelxl_version_number 2018/3
_chemical_oxdiff_formula C18H20N2S2O4MnBr
_shelx_space_group_comment
;
The symmetry employed for this shelxl refinement is uniquely defined
by the following loop, which should always be used as a source of
symmetry information in preference to the above space-group names.
They are only intended as comments.
;
_shelx_estimated_absorpt_t_max 0.920
_shelx_estimated_absorpt_t_min 0.785
_reflns_odcompleteness_completeness 99.73
_reflns_odcompleteness_iscentric 1
_reflns_odcompleteness_theta 27.42
_olex2_refinement_description
;
1. Fixed Uiso
 At 1.2 times of:
  All C(H) groups, All C(H,H) groups
2. Restrained distances
 C25-O3 = C25A-O3A
 1.15 with sigma of 0.01
 Mn1-Br1 = Mn1-Br1A
 2.5 with sigma of 0.01
 Mn1-O3 = Mn1-O3A
 2.95 with sigma of 0.01
3. Uiso/Uaniso restraints and constraints
O4 \\sim C26 \\sim C27 \\sim C28 \\sim C29 \\sim O4A \\sim C26A \\sim C27A
\\sim C28A \\sim C29A: within 2A with sigma of 0.01 and sigma for terminal
atoms of 0.02 within 2A
All non-hydrogen atoms restrained to be isotropic: with sigma of 0.01 and sigma
for terminal atoms of 0.02
4. Same fragment restrains
{O4, C26, C27, C28, C29} sigma for 1-2: 0.01, 1-3: 0.04
as in
{O4A, C26A, C27A, C28A, C29A}
5. Others
 Fixed Sof: O4(0.63) C26(0.63) H26A(0.63) H26B(0.63) C27(0.63) H27A(0.63)
 H27B(0.63) C28(0.63) H28A(0.63) H28B(0.63) C29(0.63) H29A(0.63) H29B(0.63)
 O4A(0.37) C26A(0.37) H26C(0.37) H26D(0.37) C27A(0.37) H27C(0.37) H27D(0.37)
 C28A(0.37) H28C(0.37) H28D(0.37) C29A(0.37) H29C(0.37) H29D(0.37) Br1(0.87)
 O3(0.87) C25(0.87) Br1A(0.13) O3A(0.13) C25A(0.13)
 Fixed Uiso: O3A(0.025) C25A(0.025)
6.a Secondary CH2 refined with riding coordinates:
 C26(H26A,H26B), C27(H27A,H27B), C28(H28A,H28B), C29(H29A,H29B), C26A(H26C,
 H26D), C27A(H27C,H27D), C28A(H28C,H28D), C29A(H29C,H29D)
6.b Aromatic/amide H refined with riding coordinates:
 C1(H1), C3(H3), C4(H4), C5(H5), C8(H8), C9(H9), C10(H10), C14(H14), C15(H15),
 C16(H16), C19(H19), C20(H20), C21(H21), C22(H22)
;
_olex2_submission_special_instructions 'No special instructions were received'
_oxdiff_exptl_absorpt_empirical_details
;
Empirical correction (ABSPACK) includes:
- Absorption correction using spherical harmonics
- Frame scaling
- Detector area scaling
;
_oxdiff_exptl_absorpt_empirical_full_max 1.334
_oxdiff_exptl_absorpt_empirical_full_min 0.815

loop_
_space_group_symop_operation_xyz
'x, y, z'
'-x, -y, -z'

loop_
_atom_site_label
_atom_site_type_symbol
_atom_site_fract_x
_atom_site_fract_y
_atom_site_fract_z
_atom_site_U_iso_or_equiv
_atom_site_adp_type
_atom_site_occupancy
_atom_site_site_symmetry_order
_atom_site_calc_flag
_atom_site_refinement_flags_posn
_atom_site_refinement_flags_adp
_atom_site_refinement_flags_occupancy
_atom_site_disorder_assembly
_atom_site_disorder_group
C1 C 0.5775(6) 0.1736(5) 0.7530(3) 0.0200(11) Uani 1 1 d . U . . .
H1 H 0.647466 0.117631 0.791580 0.024 Uiso 1 1 calc R U . . .
C2 C 0.4188(6) 0.2139(6) 0.7792(3) 0.0212(11) Uani 1 1 d . U . . .
C3 C 0.3169(6) 0.2900(7) 0.7232(3) 0.0310(13) Uani 1 1 d . U . . .
H3 H 0.207819 0.318781 0.738644 0.037 Uiso 1 1 calc R U . . .
C4 C 0.3745(7) 0.3246(7) 0.6438(3) 0.0372(15) Uani 1 1 d . U . . .
H4 H 0.305191 0.376694 0.604349 0.045 Uiso 1 1 calc R U . . .
C5 C 0.5348(6) 0.2821(6) 0.6225(3) 0.0292(13) Uani 1 1 d . U . . .
H5 H 0.573117 0.305481 0.567921 0.035 Uiso 1 1 calc R U . . .
C6 C 0.4203(6) 0.2400(5) 0.9183(3) 0.0217(11) Uani 1 1 d . U . . .
C7 C 0.3675(6) 0.1769(5) 0.8662(3) 0.0212(11) Uani 1 1 d . U . . .
C8 C 0.2638(6) 0.0812(6) 0.8969(3) 0.0242(12) Uani 1 1 d . U . . .
H8 H 0.222417 0.042282 0.862020 0.029 Uiso 1 1 calc R U . . .
C9 C 0.2203(6) 0.0422(6) 0.9782(3) 0.0261(12) Uani 1 1 d . U . . .
H9 H 0.148541 -0.022253 0.998470 0.031 Uiso 1 1 calc R U . . .
C10 C 0.2809(6) 0.0967(6) 1.0292(3) 0.0265(12) Uani 1 1 d . U . . .
H10 H 0.255618 0.065247 1.084885 0.032 Uiso 1 1 calc R U . . .
C11 C 0.3795(6) 0.1978(6) 0.9996(3) 0.0226(11) Uani 1 1 d . U . . .
C12 C 0.6696(6) 0.3443(5) 0.9440(3) 0.0199(11) Uani 1 1 d . U . . .
C13 C 0.8219(6) 0.3664(5) 0.9138(3) 0.0194(10) Uani 1 1 d . U . . .
C14 C 0.9297(6) 0.3562(6) 0.9665(3) 0.0244(12) Uani 1 1 d . U . . .
H14 H 1.030649 0.377275 0.946547 0.029 Uiso 1 1 calc R U . . .
C15 C 0.8899(7) 0.3154(6) 1.0480(3) 0.0282(12) Uani 1 1 d . U . . .
H15 H 0.964672 0.306195 1.083561 0.034 Uiso 1 1 calc R U . . .
C16 C 0.7410(7) 0.2881(6) 1.0775(3) 0.0285(12) Uani 1 1 d . U . . .
H16 H 0.714894 0.257991 1.133149 0.034 Uiso 1 1 calc R U . . .
C17 C 0.6302(6) 0.3047(6) 1.0254(3) 0.0234(11) Uani 1 1 d . U . . .
C18 C 0.8658(6) 0.4045(5) 0.8265(3) 0.0192(10) Uani 1 1 d . U . . .
C19 C 0.8698(5) 0.3002(6) 0.7833(3) 0.0195(11) Uani 1 1 d . U . . .
H19 H 0.850504 0.205703 0.812289 0.023 Uiso 1 1 calc R U . . .
C20 C 0.9309(6) 0.4584(6) 0.6650(3) 0.0249(12) Uani 1 1 d . U . . .
H20 H 0.951953 0.478974 0.608773 0.030 Uiso 1 1 calc R U . . .
C21 C 0.9346(6) 0.5662(6) 0.7025(3) 0.0282(12) Uani 1 1 d . U . . .
H21 H 0.960815 0.657596 0.672760 0.034 Uiso 1 1 calc R U . . .
C22 C 0.8998(6) 0.5408(6) 0.7842(3) 0.0270(12) Uani 1 1 d . U . . .
H22 H 0.899274 0.615280 0.810932 0.032 Uiso 1 1 calc R U . . .
C23 C 1.0940(7) 0.1284(6) 0.6142(3) 0.0273(12) Uani 1 1 d . U . . .
C24 C 0.8669(6) 0.0272(7) 0.5923(3) 0.0286(13) Uani 1 1 d . U . . .
O4 O 0.5730(11) 0.3044(11) 0.4279(6) 0.078(2) Uani 0.63 1 d D U P A 1
C26 C 0.6834(16) 0.2717(17) 0.3692(8) 0.073(3) Uani 0.63 1 d D U P A 1
H26A H 0.761445 0.181881 0.391158 0.088 Uiso 0.63 1 calc R U P A 1
H26B H 0.739072 0.354734 0.347722 0.088 Uiso 0.63 1 calc R U P A 1
C27 C 0.6124(18) 0.245(2) 0.3031(9) 0.080(3) Uani 0.63 1 d D U P A 1
H27A H 0.681049 0.164867 0.280202 0.096 Uiso 0.63 1 calc R U P A 1
H27B H 0.587593 0.336301 0.260464 0.096 Uiso 0.63 1 calc R U P A 1
C28 C 0.464(2) 0.1982(19) 0.3501(10) 0.083(3) Uani 0.63 1 d D U P A 1
H28A H 0.377812 0.223850 0.315545 0.100 Uiso 0.63 1 calc R U P A 1
H28B H 0.484404 0.089908 0.374011 0.100 Uiso 0.63 1 calc R U P A 1
C29 C 0.4234(18) 0.283(2) 0.4128(9) 0.086(3) Uani 0.63 1 d D U P A 1
H29A H 0.351872 0.379424 0.394167 0.103 Uiso 0.63 1 calc R U P A 1
H29B H 0.371785 0.225885 0.461523 0.103 Uiso 0.63 1 calc R U P A 1
O4A O 0.471(2) 0.152(2) 0.3160(11) 0.086(3) Uani 0.37 1 d D U P B 2
C26A C 0.572(3) 0.226(3) 0.2652(13) 0.080(3) Uani 0.37 1 d D U P B 2
H26C H 0.513777 0.298710 0.222376 0.096 Uiso 0.37 1 calc R U P B 2
H26D H 0.652156 0.155101 0.240471 0.096 Uiso 0.37 1 calc R U P B 2
C27A C 0.654(3) 0.307(3) 0.3026(13) 0.071(3) Uani 0.37 1 d D U P B 2
H27C H 0.672355 0.401657 0.266554 0.086 Uiso 0.37 1 calc R U P B 2
H27D H 0.754040 0.245083 0.322004 0.086 Uiso 0.37 1 calc R U P B 2
C28A C 0.528(3) 0.331(3) 0.3701(14) 0.081(3) Uani 0.37 1 d D U P B 2
H28C H 0.573070 0.342524 0.415454 0.097 Uiso 0.37 1 calc R U P B 2
H28D H 0.444935 0.419484 0.352356 0.097 Uiso 0.37 1 calc R U P B 2
C29A C 0.462(3) 0.192(3) 0.3923(13) 0.081(3) Uani 0.37 1 d D U P B 2
H29C H 0.525930 0.112225 0.430188 0.097 Uiso 0.37 1 calc R U P B 2
H29D H 0.351982 0.211388 0.416388 0.097 Uiso 0.37 1 calc R U P B 2
N1 N 0.6383(5) 0.2088(5) 0.6767(2) 0.0215(9) Uani 1 1 d . U . . .
N2 N 0.8986(5) 0.3231(5) 0.7041(2) 0.0189(9) Uani 1 1 d . U . . .
O1 O 1.2251(5) 0.1051(5) 0.5947(3) 0.0425(11) Uani 1 1 d . U . . .
O2 O 0.8605(5) -0.0629(5) 0.5610(2) 0.0433(11) Uani 1 1 d . U . . .
S1 S 0.52585(15) 0.38471(14) 0.87686(7) 0.0206(3) Uani 1 1 d . U . . .
S2 S 0.43852(17) 0.27913(16) 1.06724(8) 0.0285(3) Uani 1 1 d . U . . .
Mn1 Mn 0.88290(9) 0.16501(9) 0.64175(4) 0.01971(19) Uani 1 1 d D U . . .
Br1 Br 0.94261(9) -0.05148(7) 0.76195(4) 0.02541(17) Uani 0.87 1 d D U P C 1
O3 O 0.8598(9) 0.3837(8) 0.4900(4) 0.044(2) Uani 0.87 1 d D U P C 1
C25 C 0.8665(8) 0.3011(8) 0.5489(4) 0.0341(17) Uani 0.87 1 d D U P C 1
Br1A Br 0.8518(10) 0.3532(8) 0.5108(4) 0.0251(14) Uiso 0.13 1 d D . P C 2
O3A O 0.934(5) -0.100(3) 0.7747(17) 0.025 Uiso 0.13 1 d D U P C 2
C25A C 0.902(5) 0.010(3) 0.7262(19) 0.025 Uiso 0.13 1 d D U P C 2

loop_
_atom_site_aniso_label
_atom_site_aniso_U_11
_atom_site_aniso_U_22
_atom_site_aniso_U_33
_atom_site_aniso_U_23
_atom_site_aniso_U_13
_atom_site_aniso_U_12
C1 0.021(2) 0.019(3) 0.018(2) -0.001(2) -0.0044(19) -0.001(2)
C2 0.023(3) 0.018(3) 0.021(3) 0.000(2) -0.001(2) -0.007(2)
C3 0.019(3) 0.039(3) 0.032(3) -0.001(3) -0.003(2) -0.007(2)
C4 0.032(3) 0.047(4) 0.029(3) 0.002(3) -0.011(2) -0.008(3)
C5 0.027(3) 0.039(3) 0.020(3) -0.001(2) -0.003(2) -0.012(2)
C6 0.017(2) 0.017(3) 0.026(3) -0.003(2) 0.003(2) 0.0019(19)
C7 0.018(2) 0.017(3) 0.024(3) -0.002(2) 0.001(2) 0.0003(19)
C8 0.018(2) 0.022(3) 0.029(3) -0.003(2) 0.000(2) -0.002(2)
C9 0.017(2) 0.020(3) 0.032(3) 0.001(2) 0.008(2) -0.001(2)
C10 0.025(3) 0.020(3) 0.023(3) 0.002(2) 0.006(2) 0.003(2)
C11 0.019(2) 0.021(3) 0.020(3) -0.003(2) 0.006(2) 0.003(2)
C12 0.026(3) 0.013(2) 0.022(3) -0.006(2) -0.003(2) -0.0023(19)
C13 0.025(3) 0.010(2) 0.022(3) -0.0059(19) -0.002(2) 0.0001(19)
C14 0.030(3) 0.015(3) 0.029(3) -0.007(2) -0.008(2) -0.001(2)
C15 0.035(3) 0.023(3) 0.027(3) -0.009(2) -0.009(2) 0.001(2)
C16 0.043(3) 0.023(3) 0.018(3) -0.008(2) -0.004(2) 0.000(2)
C17 0.029(3) 0.016(3) 0.022(3) -0.007(2) 0.001(2) 0.001(2)
C18 0.019(2) 0.017(2) 0.022(2) -0.005(2) -0.002(2) -0.0016(19)
C19 0.018(2) 0.018(3) 0.020(2) -0.001(2) -0.0006(19) -0.0025(19)
C20 0.020(3) 0.029(3) 0.021(3) 0.001(2) 0.002(2) -0.006(2)
C21 0.035(3) 0.021(3) 0.029(3) -0.001(2) -0.002(2) -0.013(2)
C22 0.028(3) 0.022(3) 0.033(3) -0.004(2) -0.008(2) -0.009(2)
C23 0.033(3) 0.031(3) 0.018(3) -0.008(2) 0.001(2) -0.008(2)
C24 0.031(3) 0.033(3) 0.017(3) 0.000(2) 0.004(2) -0.009(2)
O4 0.073(4) 0.097(4) 0.068(4) -0.015(4) -0.006(4) -0.030(4)
C26 0.075(5) 0.082(5) 0.067(5) -0.021(4) -0.003(4) -0.026(4)
C27 0.078(4) 0.092(4) 0.072(4) -0.016(4) -0.004(4) -0.031(4)
C28 0.080(4) 0.096(5) 0.082(5) -0.024(4) -0.007(4) -0.029(4)
C29 0.079(5) 0.103(5) 0.079(5) -0.022(4) 0.000(4) -0.029(4)
O4A 0.085(5) 0.094(5) 0.083(5) -0.023(5) -0.004(5) -0.030(4)
C26A 0.086(5) 0.091(5) 0.074(5) -0.024(5) -0.001(5) -0.040(5)
C27A 0.077(5) 0.083(5) 0.067(5) -0.023(5) -0.004(5) -0.038(5)
C28A 0.080(4) 0.092(4) 0.077(4) -0.023(4) -0.005(4) -0.031(4)
C29A 0.077(4) 0.091(5) 0.078(5) -0.022(4) -0.002(4) -0.029(4)
N1 0.022(2) 0.022(2) 0.020(2) -0.0026(18) -0.0025(17) -0.0070(18)
N2 0.020(2) 0.019(2) 0.014(2) 0.0013(16) 0.0023(16) -0.0049(17)
O1 0.026(2) 0.058(3) 0.044(3) -0.021(2) 0.0081(19) -0.006(2)
O2 0.054(3) 0.050(3) 0.034(2) -0.020(2) 0.004(2) -0.019(2)
S1 0.0222(6) 0.0170(7) 0.0187(6) -0.0005(5) 0.0001(5) -0.0022(5)
S2 0.0335(8) 0.0261(8) 0.0211(7) -0.0083(6) 0.0081(6) -0.0012(6)
Mn1 0.0228(4) 0.0232(4) 0.0112(4) -0.0015(3) 0.0017(3) -0.0063(3)
Br1 0.0286(3) 0.0226(4) 0.0209(3) -0.0040(3) 0.0019(3) -0.0016(3)
O3 0.043(3) 0.053(5) 0.032(4) 0.008(3) -0.008(3) -0.020(3)
C25 0.025(3) 0.041(4) 0.040(4) -0.013(4) -0.003(3) -0.010(3)

loop_
_atom_type_symbol
_atom_type_description
_atom_type_scat_dispersion_real
_atom_type_scat_dispersion_imag
_atom_type_scat_source
C C 0.0033 0.0016 'International Tables Vol C Tables 4.2.6.8 and 6.1.1.4'
H H 0.0000 0.0000 'International Tables Vol C Tables 4.2.6.8 and 6.1.1.4'
N N 0.0061 0.0033 'International Tables Vol C Tables 4.2.6.8 and 6.1.1.4'
O O 0.0106 0.0060 'International Tables Vol C Tables 4.2.6.8 and 6.1.1.4'
S S 0.1246 0.1234 'International Tables Vol C Tables 4.2.6.8 and 6.1.1.4'
Mn Mn 0.3368 0.7283 'International Tables Vol C Tables 4.2.6.8 and 6.1.1.4'
Br Br -0.2901 2.4595 'International Tables Vol C Tables 4.2.6.8 and 6.1.1.4'

loop_
_geom_angle_atom_site_label_1
_geom_angle_atom_site_label_2
_geom_angle_atom_site_label_3
_geom_angle
_geom_angle_site_symmetry_1
_geom_angle_site_symmetry_3
_geom_angle_publ_flag
C2 C1 H1 117.8 . . ?
N1 C1 H1 117.8 . . ?
N1 C1 C2 124.4(5) . . ?
C1 C2 C7 119.3(4) . . ?
C3 C2 C1 117.8(5) . . ?
C3 C2 C7 122.8(5) . . ?
C2 C3 H3 120.3 . . ?
C2 C3 C4 119.4(5) . . ?
C4 C3 H3 120.3 . . ?
C3 C4 H4 120.3 . . ?
C3 C4 C5 119.4(5) . . ?
C5 C4 H4 120.3 . . ?
C4 C5 H5 118.8 . . ?
N1 C5 C4 122.4(5) . . ?
N1 C5 H5 118.8 . . ?
C7 C6 S1 118.3(4) . . ?
C11 C6 C7 120.2(5) . . ?
C11 C6 S1 121.2(4) . . ?
C6 C7 C2 120.8(4) . . ?
C8 C7 C2 120.4(5) . . ?
C8 C7 C6 118.8(5) . . ?
C7 C8 H8 119.7 . . ?
C9 C8 C7 120.5(5) . . ?
C9 C8 H8 119.7 . . ?
C8 C9 H9 119.9 . . ?
C10 C9 C8 120.1(5) . . ?
C10 C9 H9 119.9 . . ?
C9 C10 H10 119.8 . . ?
C9 C10 C11 120.3(5) . . ?
C11 C10 H10 119.8 . . ?
C6 C11 C10 119.7(5) . . ?
C6 C11 S2 121.7(4) . . ?
C10 C11 S2 118.5(4) . . ?
C13 C12 S1 118.7(4) . . ?
C17 C12 C13 120.1(5) . . ?
C17 C12 S1 120.9(4) . . ?
C12 C13 C18 120.2(4) . . ?
C14 C13 C12 119.3(5) . . ?
C14 C13 C18 120.5(5) . . ?
C13 C14 H14 119.9 . . ?
C15 C14 C13 120.3(5) . . ?
C15 C14 H14 119.9 . . ?
C14 C15 H15 119.9 . . ?
C14 C15 C16 120.1(5) . . ?
C16 C15 H15 119.9 . . ?
C15 C16 H16 120.0 . . ?
C15 C16 C17 120.1(5) . . ?
C17 C16 H16 120.0 . . ?
C12 C17 C16 120.1(5) . . ?
C12 C17 S2 122.2(4) . . ?
C16 C17 S2 117.7(4) . . ?
C19 C18 C13 118.9(4) . . ?
C22 C18 C13 123.7(5) . . ?
C22 C18 C19 117.4(5) . . ?
C18 C19 H19 117.5 . . ?
N2 C19 C18 125.0(5) . . ?
N2 C19 H19 117.5 . . ?
C21 C20 H20 118.3 . . ?
N2 C20 H20 118.3 . . ?
N2 C20 C21 123.4(5) . . ?
C20 C21 H21 120.2 . . ?
C20 C21 C22 119.5(5) . . ?
C22 C21 H21 120.2 . . ?
C18 C22 H22 120.5 . . ?
C21 C22 C18 118.9(5) . . ?
C21 C22 H22 120.5 . . ?
O1 C23 Mn1 177.8(5) . . ?
O2 C24 Mn1 178.2(5) . . ?
C26 O4 C29 109.0(10) . . ?
O4 C26 H26A 109.3 . . ?
O4 C26 H26B 109.3 . . ?
O4 C26 C27 111.7(11) . . ?
H26A C26 H26B 107.9 . . ?
C27 C26 H26A 109.3 . . ?
C27 C26 H26B 109.3 . . ?
C26 C27 H27A 112.0 . . ?
C26 C27 H27B 112.0 . . ?
C26 C27 C28 98.9(12) . . ?
H27A C27 H27B 109.7 . . ?
C28 C27 H27A 112.0 . . ?
C28 C27 H27B 112.0 . . ?
C27 C28 H28A 110.8 . . ?
C27 C28 H28B 110.8 . . ?
H28A C28 H28B 108.9 . . ?
C29 C28 C27 104.7(13) . . ?
C29 C28 H28A 110.8 . . ?
C29 C28 H28B 110.8 . . ?
O4 C29 C28 104.9(12) . . ?
O4 C29 H29A 110.8 . . ?
O4 C29 H29B 110.8 . . ?
C28 C29 H29A 110.8 . . ?
C28 C29 H29B 110.8 . . ?
H29A C29 H29B 108.8 . . ?
C26A O4A C29A 106.5(14) . . ?
O4A C26A H26C 108.8 . . ?
O4A C26A H26D 108.7 . . ?
O4A C26A C27A 114.1(16) . . ?
H26C C26A H26D 107.6 . . ?
C27A C26A H26C 108.8 . . ?
C27A C26A H26D 108.7 . . ?
C26A C27A H27C 112.2 . . ?
C26A C27A H27D 112.3 . . ?
C26A C27A C28A 97.4(15) . . ?
H27C C27A H27D 109.9 . . ?
C28A C27A H27C 112.3 . . ?
C28A C27A H27D 112.3 . . ?
C27A C28A H28C 111.0 . . ?
C27A C28A H28D 111.0 . . ?
H28C C28A H28D 109.0 . . ?
C29A C28A C27A 104.0(16) . . ?
C29A C28A H28C 111.0 . . ?
C29A C28A H28D 111.0 . . ?
O4A C29A C28A 103.8(15) . . ?
O4A C29A H29C 111.0 . . ?
O4A C29A H29D 111.0 . . ?
C28A C29A H29C 111.0 . . ?
C28A C29A H29D 111.0 . . ?
H29C C29A H29D 109.0 . . ?
C1 N1 C5 116.5(4) . . ?
C1 N1 Mn1 122.8(3) . . ?
C5 N1 Mn1 120.6(3) . . ?
C19 N2 C20 115.7(4) . . ?
C19 N2 Mn1 122.7(3) . . ?
C20 N2 Mn1 121.5(3) . . ?
C12 S1 C6 102.0(2) . . ?
C17 S2 C11 103.1(2) . . ?
C23 Mn1 N1 178.5(2) . . ?
C23 Mn1 N2 92.0(2) . . ?
C23 Mn1 Br1 85.56(17) . . ?
C23 Mn1 Br1A 88.3(3) . . ?
C24 Mn1 C23 89.0(2) . . ?
C24 Mn1 N1 92.3(2) . . ?
C24 Mn1 N2 177.9(2) . . ?
C24 Mn1 Br1 85.77(17) . . ?
C24 Mn1 Br1A 87.8(3) . . ?
N1 Mn1 N2 86.71(16) . . ?
N1 Mn1 Br1 93.70(12) . . ?
N1 Mn1 Br1A 92.5(2) . . ?
N2 Mn1 Br1 92.48(11) . . ?
N2 Mn1 Br1A 94.1(2) . . ?
C25 Mn1 C23 86.9(3) . . ?
C25 Mn1 C24 89.0(3) . . ?
C25 Mn1 N1 94.0(2) . . ?
C25 Mn1 N2 92.9(3) . . ?
C25 Mn1 Br1 170.9(2) . . ?
C25A Mn1 C23 91.5(13) . . ?
C25A Mn1 C24 82.8(14) . . ?
C25A Mn1 N1 87.8(13) . . ?
C25A Mn1 N2 95.4(14) . . ?
C25A Mn1 Br1A 170.6(14) . . ?
O3 C25 Mn1 178.1(7) . . ?
O3A C25A Mn1 170(4) . . ?

loop_
_geom_bond_atom_site_label_1
_geom_bond_atom_site_label_2
_geom_bond_distance
_geom_bond_site_symmetry_2
_geom_bond_publ_flag
C1 H1 0.9500 . ?
C1 C2 1.395(7) . ?
C1 N1 1.347(6) . ?
C2 C3 1.372(7) . ?
C2 C7 1.494(7) . ?
C3 H3 0.9500 . ?
C3 C4 1.385(8) . ?
C4 H4 0.9500 . ?
C4 C5 1.392(8) . ?
C5 H5 0.9500 . ?
C5 N1 1.354(7) . ?
C6 C7 1.406(7) . ?
C6 C11 1.389(7) . ?
C6 S1 1.780(5) . ?
C7 C8 1.393(7) . ?
C8 H8 0.9500 . ?
C8 C9 1.391(7) . ?
C9 H9 0.9500 . ?
C9 C10 1.376(8) . ?
C10 H10 0.9500 . ?
C10 C11 1.395(7) . ?
C11 S2 1.780(6) . ?
C12 C13 1.404(7) . ?
C12 C17 1.388(7) . ?
C12 S1 1.769(5) . ?
C13 C14 1.395(7) . ?
C13 C18 1.489(7) . ?
C14 H14 0.9500 . ?
C14 C15 1.390(7) . ?
C15 H15 0.9500 . ?
C15 C16 1.390(8) . ?
C16 H16 0.9500 . ?
C16 C17 1.392(7) . ?
C17 S2 1.776(5) . ?
C18 C19 1.396(7) . ?
C18 C22 1.391(7) . ?
C19 H19 0.9500 . ?
C19 N2 1.341(6) . ?
C20 H20 0.9500 . ?
C20 C21 1.374(8) . ?
C20 N2 1.364(6) . ?
C21 H21 0.9500 . ?
C21 C22 1.386(7) . ?
C22 H22 0.9500 . ?
C23 O1 1.137(6) . ?
C23 Mn1 1.817(6) . ?
C24 O2 1.154(7) . ?
C24 Mn1 1.803(6) . ?
O4 C26 1.348(14) . ?
O4 C29 1.454(15) . ?
C26 H26A 0.9900 . ?
C26 H26B 0.9900 . ?
C26 C27 1.506(18) . ?
C27 H27A 0.9900 . ?
C27 H27B 0.9900 . ?
C27 C28 1.526(17) . ?
C28 H28A 0.9900 . ?
C28 H28B 0.9900 . ?
C28 C29 1.486(16) . ?
C29 H29A 0.9900 . ?
C29 H29B 0.9900 . ?
O4A C26A 1.342(15) . ?
O4A C29A 1.476(17) . ?
C26A H26C 0.9900 . ?
C26A H26D 0.9900 . ?
C26A C27A 1.493(19) . ?
C27A H27C 0.9900 . ?
C27A H27D 0.9900 . ?
C27A C28A 1.516(18) . ?
C28A H28C 0.9900 . ?
C28A H28D 0.9900 . ?
C28A C29A 1.501(17) . ?
C29A H29C 0.9900 . ?
C29A H29D 0.9900 . ?
N1 Mn1 2.116(4) . ?
N2 Mn1 2.130(4) . ?
Mn1 Br1 2.5488(10) . ?
Mn1 C25 1.794(7) . ?
Mn1 Br1A 2.518(7) . ?
Mn1 C25A 1.792(16) . ?
O3 C25 1.120(7) . ?
O3A C25A 1.166(10) . ?

loop_
_geom_torsion_atom_site_label_1
_geom_torsion_atom_site_label_2
_geom_torsion_atom_site_label_3
_geom_torsion_atom_site_label_4
_geom_torsion
_geom_torsion_site_symmetry_1
_geom_torsion_site_symmetry_2
_geom_torsion_site_symmetry_3
_geom_torsion_site_symmetry_4
_geom_torsion_publ_flag
C1 C2 C3 C4 -0.4(8) . . . . ?
C1 C2 C7 C6 63.9(7) . . . . ?
C1 C2 C7 C8 -117.3(6) . . . . ?
C2 C1 N1 C5 -3.2(8) . . . . ?
C2 C1 N1 Mn1 173.3(4) . . . . ?
C2 C3 C4 C5 -0.4(9) . . . . ?
C2 C7 C8 C9 177.6(5) . . . . ?
C3 C2 C7 C6 -114.2(6) . . . . ?
C3 C2 C7 C8 64.6(7) . . . . ?
C3 C4 C5 N1 -0.6(9) . . . . ?
C4 C5 N1 C1 2.3(8) . . . . ?
C4 C5 N1 Mn1 -174.3(5) . . . . ?
C6 C7 C8 C9 -3.6(7) . . . . ?
C6 C11 S2 C17 -36.8(5) . . . . ?
C7 C2 C3 C4 177.8(5) . . . . ?
C7 C6 C11 C10 -2.4(7) . . . . ?
C7 C6 C11 S2 -178.0(4) . . . . ?
C7 C6 S1 C12 -142.1(4) . . . . ?
C7 C8 C9 C10 -0.7(8) . . . . ?
C8 C9 C10 C11 3.6(7) . . . . ?
C9 C10 C11 C6 -2.0(7) . . . . ?
C9 C10 C11 S2 173.7(4) . . . . ?
C10 C11 S2 C17 147.6(4) . . . . ?
C11 C6 C7 C2 -176.0(4) . . . . ?
C11 C6 C7 C8 5.2(7) . . . . ?
C11 C6 S1 C12 43.0(5) . . . . ?
C12 C13 C14 C15 4.0(7) . . . . ?
C12 C13 C18 C19 -65.3(6) . . . . ?
C12 C13 C18 C22 113.0(6) . . . . ?
C12 C17 S2 C11 36.2(5) . . . . ?
C13 C12 C17 C16 0.5(7) . . . . ?
C13 C12 C17 S2 178.6(4) . . . . ?
C13 C12 S1 C6 142.2(4) . . . . ?
C13 C14 C15 C16 -1.6(8) . . . . ?
C13 C18 C19 N2 176.1(4) . . . . ?
C13 C18 C22 C21 -178.0(5) . . . . ?
C14 C13 C18 C19 116.5(5) . . . . ?
C14 C13 C18 C22 -65.3(7) . . . . ?
C14 C15 C16 C17 -1.4(8) . . . . ?
C15 C16 C17 C12 1.9(8) . . . . ?
C15 C16 C17 S2 -176.2(4) . . . . ?
C16 C17 S2 C11 -145.7(4) . . . . ?
C17 C12 C13 C14 -3.5(7) . . . . ?
C17 C12 C13 C18 178.2(5) . . . . ?
C17 C12 S1 C6 -43.7(5) . . . . ?
C18 C13 C14 C15 -177.7(5) . . . . ?
C18 C19 N2 C20 2.1(7) . . . . ?
C18 C19 N2 Mn1 -174.5(4) . . . . ?
C19 C18 C22 C21 0.3(7) . . . . ?
C20 C21 C22 C18 1.6(8) . . . . ?
C21 C20 N2 C19 0.0(7) . . . . ?
C21 C20 N2 Mn1 176.7(4) . . . . ?
C22 C18 C19 N2 -2.4(7) . . . . ?
O4 C26 C27 C28 -24.9(17) . . . . ?
C26 O4 C29 C28 13.7(17) . . . . ?
C26 C27 C28 C29 31.7(17) . . . . ?
C27 C28 C29 O4 -29.1(18) . . . . ?
C29 O4 C26 C27 7.8(18) . . . . ?
O4A C26A C27A C28A -27(3) . . . . ?
C26A O4A C29A C28A 17(3) . . . . ?
C26A C27A C28A C29A 36(3) . . . . ?
C27A C28A C29A O4A -34(3) . . . . ?
C29A O4A C26A C27A 7(3) . . . . ?
N1 C1 C2 C3 2.4(8) . . . . ?
N1 C1 C2 C7 -175.9(5) . . . . ?
N2 C20 C21 C22 -1.9(8) . . . . ?
S1 C6 C7 C2 9.0(6) . . . . ?
S1 C6 C7 C8 -169.8(4) . . . . ?
S1 C6 C11 C10 172.4(4) . . . . ?
S1 C6 C11 S2 -3.2(6) . . . . ?
S1 C12 C13 C14 170.6(4) . . . . ?
S1 C12 C13 C18 -7.7(6) . . . . ?
S1 C12 C17 C16 -173.5(4) . . . . ?
S1 C12 C17 S2 4.6(6) . . . . ?
